data_2213205
loop_
_publ_author_name
'Navin V. Narayanan'
'D. Gayathri'
'D. Velmurugan'
'K. Ravikumar'
'M. Poornachandran'

_publ_section_title
(2<i>R</i>,3a<i>R</i>,4<i>S</i>,6a<i>R</i>,7a<i>R</i>)-<i>cis</i>-4-Benzyl-2-(4-bromophenyl)-5-(4-methylphenylsulfonyl)perhydrothiazolidino[3,4-<i>a</i>]pyrrolo[4,5-<i>c</i>]pyrrole
_journal_coeditor_code CI2319
_journal_issue 5
_journal_name_full 'Acta Crystallographica Section E'
_journal_page_first o2213
_journal_page_last o2215
_journal_paper_doi 10.1107/S1600536807014298
_journal_volume 63
_journal_year 2007
_chemical_formula_iupac 'C28 H29 Br N2 O2 S2'
_chemical_formula_moiety 'C28 H29 Br N2 O2 S2'
_chemical_formula_sum 'C28 H29 Br N2 O2 S2'
_chemical_formula_weight 569.56
_chemical_name_systematic
;
(2R,3aR,4S,6aR,7aR)-cis-4-Benzyl-2-(4-bromophenyl)-5-(4-
methylphenylsulfonyl)perhydrothiazolidino[3,4-a]pyrrolo[4,5-c]pyrrole
;
_space_group_IT_number 14
_symmetry_cell_setting monoclinic
_symmetry_space_group_name_Hall '-P 2ybc'
_symmetry_space_group_name_H-M 'P 1 21/c 1'
_atom_sites_solution_hydrogens geom
_atom_sites_solution_primary direct
_atom_sites_solution_secondary difmap
_audit_creation_method SHELXL-97
_cell_angle_alpha 90.00
_cell_angle_beta 109.4610(10)
_cell_angle_gamma 90.00
_cell_formula_units_Z 4
_cell_length_a 14.7207(8)
_cell_length_b 9.1692(5)
_cell_length_c 20.6819(11)
_cell_measurement_reflns_used 3174
_cell_measurement_temperature 293(2)
_cell_measurement_theta_max 25.00
_cell_measurement_theta_min 2.09
_cell_volume 2632.1(2)
_computing_cell_refinement 'SAINT (Bruker, 2001)'
_computing_data_collection 'SMART (Bruker, 2001)'
_computing_data_reduction SAINT
_computing_molecular_graphics 'PLATON (Spek, 2003)'
_computing_publication_material 'SHELXL97 and PARST (Nardelli, 1995)'
_computing_structure_refinement 'SHELXL97 (Sheldrick, 1997)'
_computing_structure_solution 'SHELXS97 (Sheldrick, 1997)'
_diffrn_ambient_temperature 293(2)
_diffrn_measured_fraction_theta_full 1.000
_diffrn_measured_fraction_theta_max 0.976
_diffrn_measurement_device 'Bruker SMART APEX CCD'
_diffrn_measurement_device_type 'Bruker SMART APEX CCD area-detector'
_diffrn_measurement_method \w
_diffrn_radiation_monochromator graphite
_diffrn_radiation_source 'fine-focus sealed tube'
_diffrn_radiation_type MoK\a
_diffrn_radiation_wavelength 0.71073
_diffrn_reflns_av_R_equivalents 0.0334
_diffrn_reflns_av_sigmaI/netI 0.0321
_diffrn_reflns_limit_h_max 19
_diffrn_reflns_limit_h_min -19
_diffrn_reflns_limit_k_max 11
_diffrn_reflns_limit_k_min -12
_diffrn_reflns_limit_l_max 27
_diffrn_reflns_limit_l_min -26
_diffrn_reflns_number 29550
_diffrn_reflns_theta_full 25.00
_diffrn_reflns_theta_max 28.01
_diffrn_reflns_theta_min 2.09
_diffrn_standards_number 0
_exptl_absorpt_coefficient_mu 1.749
_exptl_absorpt_correction_type none
_exptl_crystal_colour colourless
_exptl_crystal_density_diffrn 1.437
_exptl_crystal_density_method 'not measured'
_exptl_crystal_description Block
_exptl_crystal_F_000 1176
_exptl_crystal_size_max 0.25
_exptl_crystal_size_mid 0.24
_exptl_crystal_size_min 0.22
_refine_diff_density_max 0.803
_refine_diff_density_min -0.534
_refine_ls_extinction_method none
_refine_ls_goodness_of_fit_ref 0.971
_refine_ls_hydrogen_treatment constr
_refine_ls_matrix_type full
_refine_ls_number_parameters 317
_refine_ls_number_reflns 6207
_refine_ls_number_restraints 0
_refine_ls_restrained_S_all 0.971
_refine_ls_R_factor_all 0.0703
_refine_ls_R_factor_gt 0.0460
_refine_ls_shift/su_max 0.002
_refine_ls_shift/su_mean 0.000
_refine_ls_structure_factor_coef Fsqd
_refine_ls_weighting_details 'calc w=1/[\s^2^(Fo^2^)+(0.0721P)^2^+1.0141P] where P=(Fo^2^+2Fc^2^)/3'
_refine_ls_weighting_scheme calc
_refine_ls_wR_factor_gt 0.1157
_refine_ls_wR_factor_ref 0.1296
_reflns_number_gt 4428
_reflns_number_total 6207
_reflns_threshold_expression I>2\s(I)
_cod_data_source_file ci2319.cif
_cod_data_source_block I
_cod_original_sg_symbol_H-M 'P 21/c'
_cod_database_code 2213205
_cod_database_fobs_code 2213205

loop_
_symmetry_equiv_pos_as_xyz
'x, y, z'
'-x, y+1/2, -z+1/2'
'-x, -y, -z'
'x, -y-1/2, z-1/2'

loop_
_atom_site_type_symbol
_atom_site_label
_atom_site_fract_x
_atom_site_fract_y
_atom_site_fract_z
_atom_site_U_iso_or_equiv
_atom_site_adp_type
_atom_site_calc_flag
_atom_site_refinement_flags
_atom_site_occupancy
C C1 0.10842(17) 0.1413(3) 0.69464(14) 0.0449(6) Uani d . 1
H H1A 0.0945 0.1805 0.7339 0.054 Uiso calc R 1
H H1B 0.0498 0.1418 0.6552 0.054 Uiso calc R 1
C C2 0.18766(17) 0.2280(3) 0.68034(12) 0.0410(5) Uani d . 1
H H2 0.1809 0.2255 0.6316 0.049 Uiso calc R 1
C C3 0.19917(19) 0.3823(3) 0.70762(12) 0.0467(6) Uani d . 1
H H3A 0.1369 0.4284 0.6990 0.056 Uiso calc R 1
H H3B 0.2369 0.4404 0.6866 0.056 Uiso calc R 1
C C4 0.25159(18) 0.3652(3) 0.78437(12) 0.0429(5) Uani d . 1
H H4 0.2042 0.3622 0.8083 0.051 Uiso calc R 1
C C5 0.3250(2) 0.4850(3) 0.81550(15) 0.0553(7) Uani d . 1
H H5A 0.3315 0.5008 0.8632 0.066 Uiso calc R 1
H H5B 0.3056 0.5758 0.7907 0.066 Uiso calc R 1
C C6 0.40350(16) 0.2381(3) 0.83063(12) 0.0395(5) Uani d . 1
H H6 0.4396 0.1643 0.8149 0.047 Uiso calc R 1
C C7 0.28028(17) 0.1525(2) 0.72437(11) 0.0363(5) Uani d . 1
H H7 0.3328 0.1671 0.7058 0.044 Uiso calc R 1
C C8 0.25517(16) -0.0092(2) 0.72572(11) 0.0367(5) Uani d . 1
H H8 0.2853 -0.0476 0.7722 0.044 Uiso calc R 1
C C9 0.42549(17) 0.2203(3) 0.90772(12) 0.0410(5) Uani d . 1
C C10 0.5014(2) 0.2919(4) 0.95574(15) 0.0731(10) Uani d . 1
H H10 0.5400 0.3546 0.9409 0.088 Uiso calc R 1
C C11 0.5207(3) 0.2717(4) 1.02547(16) 0.0811(11) Uani d . 1
H H11 0.5710 0.3219 1.0570 0.097 Uiso calc R 1
C C12 0.4660(2) 0.1786(3) 1.04730(13) 0.0562(7) Uani d . 1
C C13 0.3929(2) 0.1029(4) 1.00161(14) 0.0609(7) Uani d . 1
H H13 0.3571 0.0365 1.0171 0.073 Uiso calc R 1
C C14 0.3721(2) 0.1254(3) 0.93180(13) 0.0527(7) Uani d . 1
H H14 0.3211 0.0754 0.9008 0.063 Uiso calc R 1
C C15 0.11462(17) -0.0912(3) 0.82527(12) 0.0415(5) Uani d . 1
C C16 0.0647(2) 0.0213(3) 0.84274(15) 0.0556(7) Uani d . 1
H H16 0.0197 0.0753 0.8088 0.067 Uiso calc R 1
C C17 0.0823(3) 0.0527(4) 0.91136(18) 0.0692(9) Uani d . 1
H H17 0.0499 0.1299 0.9232 0.083 Uiso calc R 1
C C18 0.1470(3) -0.0284(4) 0.96248(16) 0.0658(8) Uani d . 1
C C19 0.1947(2) -0.1405(3) 0.94410(15) 0.0630(8) Uani d . 1
H H19 0.2383 -0.1959 0.9782 0.076 Uiso calc R 1
C C20 0.1799(2) -0.1734(3) 0.87601(14) 0.0506(6) Uani d . 1
H H20 0.2133 -0.2496 0.8645 0.061 Uiso calc R 1
C C21 0.1633(4) 0.0068(5) 1.0370(2) 0.1075(15) Uani d . 1
H H21A 0.2159 -0.0505 1.0656 0.161 Uiso calc R 1
H H21B 0.1060 -0.0152 1.0475 0.161 Uiso calc R 1
H H21C 0.1782 0.1086 1.0450 0.161 Uiso calc R 1
C C22 0.28483(18) -0.1044(3) 0.67417(13) 0.0445(6) Uani d . 1
H H22A 0.3545 -0.1023 0.6869 0.053 Uiso calc R 1
H H22B 0.2661 -0.2044 0.6784 0.053 Uiso calc R 1
C C23 0.24224(17) -0.0594(3) 0.60049(12) 0.0432(6) Uani d . 1
C C24 0.1489(2) -0.0971(4) 0.56192(15) 0.0618(8) Uani d . 1
H H24 0.1122 -0.1531 0.5815 0.074 Uiso calc R 1
C C25 0.1095(2) -0.0517(5) 0.49398(17) 0.0836(12) Uani d . 1
H H25 0.0463 -0.0763 0.4688 0.100 Uiso calc R 1
C C26 0.1624(3) 0.0282(5) 0.46399(17) 0.0868(12) Uani d . 1
H H26 0.1358 0.0580 0.4186 0.104 Uiso calc R 1
C C27 0.2548(3) 0.0642(4) 0.50122(16) 0.0733(9) Uani d . 1
H H27 0.2917 0.1180 0.4809 0.088 Uiso calc R 1
C C28 0.2944(2) 0.0213(3) 0.56895(14) 0.0550(7) Uani d . 1
H H28 0.3574 0.0475 0.5937 0.066 Uiso calc R 1
N N1 0.14897(14) -0.0068(2) 0.70883(9) 0.0382(4) Uani d . 1
N N2 0.30182(13) 0.2218(2) 0.79237(9) 0.0356(4) Uani d . 1
O O1 0.13953(15) -0.26627(19) 0.73505(10) 0.0568(5) Uani d . 1
O O2 -0.00631(13) -0.1115(2) 0.70266(10) 0.0609(5) Uani d . 1
S S1 0.09438(4) -0.12964(6) 0.73830(3) 0.04214(16) Uani d . 1
S S2 0.43692(5) 0.42057(8) 0.80806(4) 0.0562(2) Uani d . 1
Br Br1 0.48802(3) 0.15400(4) 1.142767(15) 0.08422(17) Uani d . 1

loop_
_atom_site_aniso_label
_atom_site_aniso_U_11
_atom_site_aniso_U_22
_atom_site_aniso_U_33
_atom_site_aniso_U_12
_atom_site_aniso_U_13
_atom_site_aniso_U_23
C1 0.0374(12) 0.0426(13) 0.0468(14) -0.0008(10) 0.0033(10) 0.0028(11)
C2 0.0492(13) 0.0390(12) 0.0296(11) -0.0027(10) 0.0059(10) 0.0030(9)
C3 0.0526(15) 0.0395(13) 0.0411(13) -0.0001(11) 0.0062(11) 0.0022(10)
C4 0.0458(14) 0.0427(13) 0.0391(13) 0.0044(10) 0.0127(11) -0.0048(10)
C5 0.0628(17) 0.0423(14) 0.0516(15) -0.0010(12) 0.0069(13) -0.0082(12)
C6 0.0375(12) 0.0409(12) 0.0363(12) -0.0027(9) 0.0073(9) -0.0032(9)
C7 0.0402(12) 0.0391(12) 0.0295(11) -0.0023(9) 0.0114(9) -0.0038(9)
C8 0.0405(12) 0.0375(12) 0.0293(10) 0.0006(9) 0.0079(9) -0.0009(9)
C9 0.0405(12) 0.0391(12) 0.0371(12) 0.0017(10) 0.0046(10) -0.0016(10)
C10 0.074(2) 0.082(2) 0.0448(16) -0.0341(18) -0.0040(14) 0.0038(15)
C11 0.088(2) 0.084(2) 0.0440(17) -0.028(2) -0.0140(16) -0.0028(16)
C12 0.0737(19) 0.0542(16) 0.0305(12) 0.0173(14) 0.0038(12) -0.0017(11)
C13 0.0669(18) 0.0734(19) 0.0400(14) -0.0070(15) 0.0144(13) 0.0028(13)
C14 0.0542(15) 0.0629(17) 0.0351(13) -0.0135(13) 0.0069(11) -0.0062(12)
C15 0.0470(13) 0.0386(12) 0.0420(13) -0.0082(10) 0.0189(11) -0.0016(10)
C16 0.0619(17) 0.0505(15) 0.0611(17) 0.0056(13) 0.0292(14) 0.0051(13)
C17 0.093(2) 0.0591(18) 0.074(2) -0.0032(17) 0.053(2) -0.0127(16)
C18 0.084(2) 0.072(2) 0.0508(17) -0.0246(17) 0.0348(16) -0.0119(15)
C19 0.075(2) 0.0686(19) 0.0437(15) -0.0090(16) 0.0167(14) 0.0069(14)
C20 0.0596(16) 0.0471(14) 0.0454(14) 0.0017(12) 0.0177(12) 0.0026(11)
C21 0.148(4) 0.130(4) 0.059(2) -0.033(3) 0.053(2) -0.027(2)
C22 0.0442(13) 0.0425(13) 0.0461(14) 0.0060(10) 0.0141(11) -0.0056(11)
C23 0.0423(13) 0.0468(14) 0.0400(12) 0.0041(10) 0.0132(10) -0.0137(10)
C24 0.0487(15) 0.087(2) 0.0506(16) -0.0074(15) 0.0173(13) -0.0258(15)
C25 0.0554(18) 0.135(3) 0.0477(18) 0.020(2) -0.0001(15) -0.033(2)
C26 0.109(3) 0.105(3) 0.0399(16) 0.042(2) 0.0153(19) -0.0017(18)
C27 0.106(3) 0.071(2) 0.0481(17) 0.0014(19) 0.0318(18) -0.0008(15)
C28 0.0609(17) 0.0581(16) 0.0481(15) -0.0041(13) 0.0208(13) -0.0085(13)
N1 0.0419(10) 0.0375(10) 0.0340(10) -0.0005(8) 0.0112(8) -0.0013(8)
N2 0.0361(10) 0.0387(10) 0.0300(9) -0.0026(8) 0.0082(8) -0.0040(7)
O1 0.0792(13) 0.0361(9) 0.0584(11) -0.0072(9) 0.0275(10) -0.0088(8)
O2 0.0471(10) 0.0716(13) 0.0553(12) -0.0184(9) 0.0053(9) -0.0001(10)
S1 0.0472(3) 0.0381(3) 0.0393(3) -0.0098(2) 0.0121(3) -0.0045(2)
S2 0.0528(4) 0.0585(4) 0.0528(4) -0.0167(3) 0.0115(3) 0.0059(3)
Br1 0.1294(4) 0.0764(3) 0.03267(17) 0.0335(2) 0.00817(17) 0.00115(13)

loop_
_atom_type_symbol
_atom_type_description
_atom_type_scat_dispersion_real
_atom_type_scat_dispersion_imag
_atom_type_scat_source
C C 0.0033 0.0016 'International Tables Vol C Tables 4.2.6.8 and 6.1.1.4'
H H 0.0000 0.0000 'International Tables Vol C Tables 4.2.6.8 and 6.1.1.4'
N N 0.0061 0.0033 'International Tables Vol C Tables 4.2.6.8 and 6.1.1.4'
O O 0.0106 0.0060 'International Tables Vol C Tables 4.2.6.8 and 6.1.1.4'
S S 0.1246 0.1234 'International Tables Vol C Tables 4.2.6.8 and 6.1.1.4'
Br Br -0.2901 2.4595 'International Tables Vol C Tables 4.2.6.8 and 6.1.1.4'

loop_
_geom_angle_atom_site_label_1
_geom_angle_atom_site_label_2
_geom_angle_atom_site_label_3
_geom_angle
_geom_angle_publ_flag
N1 C1 C2 103.56(19) ?
N1 C1 H1A 111.0 ?
C2 C1 H1A 111.0 ?
N1 C1 H1B 111.0 ?
C2 C1 H1B 111.0 ?
H1A C1 H1B 109.0 ?
C3 C2 C1 114.5(2) ?
C3 C2 C7 103.57(18) ?
C1 C2 C7 103.71(18) ?
C3 C2 H2 111.5 ?
C1 C2 H2 111.5 ?
C7 C2 H2 111.5 ?
C2 C3 C4 104.28(19) ?
C2 C3 H3A 110.9 ?
C4 C3 H3A 110.9 ?
C2 C3 H3B 110.9 ?
C4 C3 H3B 110.9 ?
H3A C3 H3B 108.9 ?
N2 C4 C3 105.49(18) ?
N2 C4 C5 109.46(19) ?
C3 C4 C5 114.0(2) ?
N2 C4 H4 109.3 ?
C3 C4 H4 109.3 ?
C5 C4 H4 109.3 ?
C4 C5 S2 105.48(17) ?
C4 C5 H5A 110.6 ?
S2 C5 H5A 110.6 ?
C4 C5 H5B 110.6 ?
S2 C5 H5B 110.6 ?
H5A C5 H5B 108.8 ?
N2 C6 C9 112.35(19) ?
N2 C6 S2 105.63(15) ?
C9 C6 S2 112.29(16) ?
N2 C6 H6 108.8 ?
C9 C6 H6 108.8 ?
S2 C6 H6 108.8 ?
N2 C7 C2 103.76(17) ?
N2 C7 C8 112.06(18) ?
C2 C7 C8 106.06(18) ?
N2 C7 H7 111.5 ?
C2 C7 H7 111.5 ?
C8 C7 H7 111.5 ?
N1 C8 C7 102.89(17) ?
N1 C8 C22 111.27(18) ?
C7 C8 C22 114.08(19) ?
N1 C8 H8 109.5 ?
C7 C8 H8 109.5 ?
C22 C8 H8 109.5 ?
C14 C9 C10 117.5(2) ?
C14 C9 C6 119.9(2) ?
C10 C9 C6 122.5(2) ?
C11 C10 C9 121.2(3) ?
C11 C10 H10 119.4 ?
C9 C10 H10 119.4 ?
C12 C11 C10 119.6(3) ?
C12 C11 H11 120.2 ?
C10 C11 H11 120.2 ?
C11 C12 C13 120.8(3) ?
C11 C12 Br1 120.4(2) ?
C13 C12 Br1 118.8(2) ?
C12 C13 C14 119.7(3) ?
C12 C13 H13 120.1 ?
C14 C13 H13 120.1 ?
C9 C14 C13 121.1(2) ?
C9 C14 H14 119.4 ?
C13 C14 H14 119.4 ?
C16 C15 C20 120.2(2) ?
C16 C15 S1 119.5(2) ?
C20 C15 S1 120.3(2) ?
C15 C16 C17 119.2(3) ?
C15 C16 H16 120.4 ?
C17 C16 H16 120.4 ?
C18 C17 C16 121.2(3) ?
C18 C17 H17 119.4 ?
C16 C17 H17 119.4 ?
C19 C18 C17 118.6(3) ?
C19 C18 C21 121.4(4) ?
C17 C18 C21 120.0(4) ?
C18 C19 C20 121.6(3) ?
C18 C19 H19 119.2 ?
C20 C19 H19 119.2 ?
C19 C20 C15 119.1(3) ?
C19 C20 H20 120.4 ?
C15 C20 H20 120.4 ?
C18 C21 H21A 109.5 ?
C18 C21 H21B 109.5 ?
H21A C21 H21B 109.5 ?
C18 C21 H21C 109.5 ?
H21A C21 H21C 109.5 ?
H21B C21 H21C 109.5 ?
C23 C22 C8 115.22(19) ?
C23 C22 H22A 108.5 ?
C8 C22 H22A 108.5 ?
C23 C22 H22B 108.5 ?
C8 C22 H22B 108.5 ?
H22A C22 H22B 107.5 ?
C28 C23 C24 117.7(3) ?
C28 C23 C22 121.3(2) ?
C24 C23 C22 121.1(2) ?
C23 C24 C25 120.5(3) ?
C23 C24 H24 119.8 ?
C25 C24 H24 119.8 ?
C26 C25 C24 120.8(3) ?
C26 C25 H25 119.6 ?
C24 C25 H25 119.6 ?
C25 C26 C27 119.2(3) ?
C25 C26 H26 120.4 ?
C27 C26 H26 120.4 ?
C26 C27 C28 120.5(3) ?
C26 C27 H27 119.7 ?
C28 C27 H27 119.7 ?
C23 C28 C27 121.3(3) ?
C23 C28 H28 119.3 ?
C27 C28 H28 119.3 ?
C1 N1 C8 112.7(2) y
C1 N1 S1 119.9(2) y
C8 N1 S1 121.2(2) y
C6 N2 C7 114.8(2) y
C6 N2 C4 110.7(2) y
C7 N2 C4 109.4(2) y
O2 S1 O1 119.80(10) ?
O2 S1 N1 106.60(10) ?
O1 S1 N1 107.20(10) ?
O2 S1 C15 107.30(10) ?
O1 S1 C15 107.50(10) ?
N1 S1 C15 108.10(10) ?
C5 S2 C6 87.00(10) ?

loop_
_geom_bond_atom_site_label_1
_geom_bond_atom_site_label_2
_geom_bond_distance
_geom_bond_publ_flag
C1 N1 1.473(3) ?
C1 C2 1.520(3) ?
C1 H1A 0.97 ?
C1 H1B 0.97 ?
C2 C3 1.512(3) ?
C2 C7 1.530(3) ?
C2 H2 0.98 ?
C3 C4 1.524(3) ?
C3 H3A 0.97 ?
C3 H3B 0.97 ?
C4 N2 1.490(3) y
C4 C5 1.525(4) ?
C4 H4 0.98 ?
C5 S2 1.804(3) y
C5 H5A 0.97 ?
C5 H5B 0.97 ?
C6 N2 1.449(3) y
C6 C9 1.526(3) ?
C6 S2 1.847(2) y
C6 H6 0.98 ?
C7 N2 1.478(3) y
C7 C8 1.530(3) ?
C7 H7 0.98 ?
C8 N1 1.484(3) ?
C8 C22 1.549(3) ?
C8 H8 0.98 ?
C9 C14 1.372(4) ?
C9 C10 1.388(4) ?
C10 C11 1.386(4) ?
C10 H10 0.93 ?
C11 C12 1.350(5) ?
C11 H11 0.93 ?
C12 C13 1.362(4) ?
C12 Br1 1.905(3) ?
C13 C14 1.388(4) ?
C13 H13 0.93 ?
C14 H14 0.93 ?
C15 C16 1.383(4) ?
C15 C20 1.385(4) ?
C15 S1 1.758(2) ?
C16 C17 1.385(4) ?
C16 H16 0.93 ?
C17 C18 1.381(5) ?
C17 H17 0.93 ?
C18 C19 1.369(5) ?
C18 C21 1.513(4) ?
C19 C20 1.384(4) ?
C19 H19 0.93 ?
C20 H20 0.93 ?
C21 H21A 0.96 ?
C21 H21B 0.96 ?
C21 H21C 0.96 ?
C22 C23 1.500(4) ?
C22 H22A 0.97 ?
C22 H22B 0.97 ?
C23 C28 1.376(4) ?
C23 C24 1.383(4) ?
C24 C25 1.393(5) ?
C24 H24 0.93 ?
C25 C26 1.361(6) ?
C25 H25 0.93 ?
C26 C27 1.362(5) ?
C26 H26 0.93 ?
C27 C28 1.383(4) ?
C27 H27 0.93 ?
C28 H28 0.93 ?
N1 S1 1.616(2) ?
O1 S1 1.430(2) ?
O2 S1 1.428(2) ?

loop_
_geom_torsion_atom_site_label_1
_geom_torsion_atom_site_label_2
_geom_torsion_atom_site_label_3
_geom_torsion_atom_site_label_4
_geom_torsion
N1 C1 C2 C3 -142.7(2)
N1 C1 C2 C7 -30.6(2)
C1 C2 C3 C4 76.6(3)
C7 C2 C3 C4 -35.6(2)
C2 C3 C4 N2 22.9(3)
C2 C3 C4 C5 143.0(2)
N2 C4 C5 S2 28.1(2)
C3 C4 C5 S2 -89.8(2)
C3 C2 C7 N2 34.8(2)
C1 C2 C7 N2 -85.0(2)
C3 C2 C7 C8 153.05(19)
C1 C2 C7 C8 33.2(2)
N2 C7 C8 N1 90.6(2)
C2 C7 C8 N1 -22.0(2)
N2 C7 C8 C22 -148.78(19)
C2 C7 C8 C22 98.7(2)
N2 C6 C9 C14 33.3(3)
S2 C6 C9 C14 152.2(2)
N2 C6 C9 C10 -149.8(3)
S2 C6 C9 C10 -30.9(3)
C14 C9 C10 C11 -1.9(5)
C6 C9 C10 C11 -178.9(3)
C9 C10 C11 C12 1.3(6)
C10 C11 C12 C13 0.9(5)
C10 C11 C12 Br1 -177.8(3)
C11 C12 C13 C14 -2.3(5)
Br1 C12 C13 C14 176.4(2)
C10 C9 C14 C13 0.5(4)
C6 C9 C14 C13 177.5(3)
C12 C13 C14 C9 1.6(5)
C20 C15 C16 C17 1.4(4)
S1 C15 C16 C17 -178.8(2)
C15 C16 C17 C18 -1.6(5)
C16 C17 C18 C19 0.7(5)
C16 C17 C18 C21 -178.8(3)
C17 C18 C19 C20 0.3(5)
C21 C18 C19 C20 179.8(3)
C18 C19 C20 C15 -0.4(4)
C16 C15 C20 C19 -0.5(4)
S1 C15 C20 C19 179.8(2)
N1 C8 C22 C23 57.8(3)
C7 C8 C22 C23 -58.0(3)
C8 C22 C23 C28 99.8(3)
C8 C22 C23 C24 -79.9(3)
C28 C23 C24 C25 -1.2(4)
C22 C23 C24 C25 178.5(3)
C23 C24 C25 C26 1.1(5)
C24 C25 C26 C27 -0.2(6)
C25 C26 C27 C28 -0.6(5)
C24 C23 C28 C27 0.4(4)
C22 C23 C28 C27 -179.3(3)
C26 C27 C28 C23 0.5(5)
C2 C1 N1 C8 17.9(2)
C2 C1 N1 S1 170.49(15)
C7 C8 N1 C1 2.5(2)
C22 C8 N1 C1 -120.1(2)
C7 C8 N1 S1 -149.70(15)
C22 C8 N1 S1 87.7(2)
C9 C6 N2 C7 -145.5(2)
S2 C6 N2 C7 91.76(19)
C9 C6 N2 C4 90.0(2)
S2 C6 N2 C4 -32.7(2)
C2 C7 N2 C6 -146.11(19)
C8 C7 N2 C6 99.9(2)
C2 C7 N2 C4 -21.0(2)
C8 C7 N2 C4 -134.98(19)
C3 C4 N2 C6 126.5(2)
C5 C4 N2 C6 3.4(3)
C3 C4 N2 C7 -1.0(2)
C5 C4 N2 C7 -124.0(2)
C1 N1 S1 O2 40.2(2)
C8 N1 S1 O2 -169.51(17)
C1 N1 S1 O1 169.61(18)
C8 N1 S1 O1 -40.14(19)
C1 N1 S1 C15 -74.8(2)
C8 N1 S1 C15 75.44(19)
C16 C15 S1 O2 -38.5(2)
C20 C15 S1 O2 141.2(2)
C16 C15 S1 O1 -168.6(2)
C20 C15 S1 O1 11.2(2)
C16 C15 S1 N1 76.0(2)
C20 C15 S1 N1 -104.2(2)
C4 C5 S2 C6 -39.49(18)
N2 C6 S2 C5 42.26(16)
C9 C6 S2 C5 -80.52(18)
